data_1568463
loop_
_publ_author_name
'Mang, Andr&#xe9;'
'Rotthowe, Nils'
'Beltako, Katawoura'
'Linseis, Michael'
'Pauly, Fabian'
'Winter, Rainer F.'

_publ_section_title
;
 Single-molecule conductance studies on quasi- and metallaaromatic
 dibenzoylmethane coordination compounds and their aromatic analogs.
;
_journal_issue 11
_journal_name_full Nanoscale
_journal_page_first 5305
_journal_page_last 5316
_journal_paper_doi 10.1039/d2nr05670d
_journal_volume 15
_journal_year 2023
_chemical_formula_moiety 'C36 H58 O3 P2 Ru S2, C H2 Cl2'
_chemical_formula_sum 'C37 H60 Cl2 O3 P2 Ru S2'
_chemical_formula_weight 850.88
_space_group_crystal_system triclinic
_space_group_IT_number 2
_space_group_name_Hall '-P 1'
_space_group_name_H-M_alt 'P -1'
_atom_sites_solution_hydrogens mixed
_atom_sites_solution_primary dual
_audit_creation_date 2021-12-03
_audit_creation_method
;
Olex2 1.5
(compiled 2021.11.18 svn.ra9532c28 for OlexSys, GUI svn.r6429)
;
_audit_update_record
;
2022-03-24 deposited with the CCDC.	2023-02-14 downloaded from the CCDC.
;
_cell_angle_alpha 73.003(3)
_cell_angle_beta 80.029(3)
_cell_angle_gamma 78.029(3)
_cell_formula_units_Z 2
_cell_length_a 9.9782(4)
_cell_length_b 12.4346(5)
_cell_length_c 17.8296(7)
_cell_measurement_reflns_used 20430
_cell_measurement_temperature 100
_cell_measurement_theta_max 29.55
_cell_measurement_theta_min 1.74
_cell_volume 2054.55(15)
_computing_cell_refinement
;
X-Area Recipe 1.33.0.0 (STOE, 2015)
;
_computing_data_collection
;
X-Area WinXpose 2.0.22.0 (STOE, 2016)
;
_computing_data_reduction
;
X-Area Integrate 1.74.2.0 (STOE, 2018)
X-Area LANA 1.75.3.0 (STOE, 2018)
;
_computing_molecular_graphics 'Olex2 1.5 (Dolomanov et al., 2009)'
_computing_publication_material
;
STOE & Cie GmbH, X-Area, software package for collecting single-crystal or
multi-domain crystal data on STOE area-detector diffractometers, for image 
processing, for the correction and scaling of reflection intensities and 
for outlier rejection, version 1.86, Darmstadt 2018
;
_computing_structure_refinement 'SHELXL 2018/3 (Sheldrick, 2015)'
_computing_structure_solution 'SHELXT 2018/2 (Sheldrick, 2018)'
_diffrn_ambient_temperature 100
_diffrn_detector 'image plate (34 cm diameter)'
_diffrn_detector_area_resol_mean 6.67
_diffrn_detector_type 'STOE Imaging Plate'
_diffrn_measured_fraction_theta_full 0.999
_diffrn_measured_fraction_theta_max 0.990
_diffrn_measurement_details
;
 360 frames, detector distance = 100 mm
;
_diffrn_measurement_device '2-circle diffractometer'
_diffrn_measurement_device_type 'STOE IPDS 2T'
_diffrn_measurement_method 'rotation method, \w scans'
_diffrn_radiation_collimation '0.5 mm diameter, monocapillary'
_diffrn_radiation_monochromator 'plane graphite'
_diffrn_radiation_polarisn_norm 0
_diffrn_radiation_probe x-ray
_diffrn_radiation_type 'Mo K\a'
_diffrn_radiation_wavelength 0.71073
_diffrn_reflns_av_R_equivalents 0.0629
_diffrn_reflns_av_unetI/netI 0.0485
_diffrn_reflns_Laue_measured_fraction_full 0.999
_diffrn_reflns_Laue_measured_fraction_max 0.990
_diffrn_reflns_limit_h_max 13
_diffrn_reflns_limit_h_min -13
_diffrn_reflns_limit_k_max 17
_diffrn_reflns_limit_k_min -17
_diffrn_reflns_limit_l_max 24
_diffrn_reflns_limit_l_min -22
_diffrn_reflns_number 34768
_diffrn_reflns_point_group_measured_fraction_full 0.999
_diffrn_reflns_point_group_measured_fraction_max 0.990
_diffrn_reflns_theta_full 25.242
_diffrn_reflns_theta_max 29.244
_diffrn_reflns_theta_min 1.737
_diffrn_source 'sealed X-ray tube, 12 x 0.4 mm long-fine focus'
_diffrn_source_current 0.000
_diffrn_source_power 0.000
_diffrn_source_voltage 0
_exptl_absorpt_coefficient_mu 0.724
_exptl_absorpt_correction_T_max 0.9212
_exptl_absorpt_correction_T_min 0.7166
_exptl_absorpt_correction_type integration
_exptl_absorpt_process_details
;
STOE X-Red32, absorption correction by Gaussian integration, analogous to
P. Coppens, "The Evaluation of Absorption and Extinction in Single-Crystal
Structure Analysis", published in: F. R. Ahmed (Editor), "Crystallographic
Computing", Munksgaard, Copenhagen (1970), 255 - 270.
;
_exptl_crystal_colour red
_exptl_crystal_colour_primary red
_exptl_crystal_density_diffrn 1.375
_exptl_crystal_density_method 'not measured'
_exptl_crystal_description plate
_exptl_crystal_F_000 892
_exptl_crystal_recrystallization_method 'Re-crystallisation from solvent: dichloromethane, heptane'
_exptl_crystal_size_max 0.4
_exptl_crystal_size_mid 0.267
_exptl_crystal_size_min 0.1
_refine_diff_density_max 0.852
_refine_diff_density_min -1.232
_refine_diff_density_rms 0.117
_refine_ls_extinction_coef 0.0047(8)
_refine_ls_extinction_expression Fc^*^=kFc[1+0.001xFc^2^\l^3^/sin(2\q)]^-1/4^
_refine_ls_extinction_method 'SHELXL-2018/3 (Sheldrick 2018)'
_refine_ls_goodness_of_fit_ref 1.049
_refine_ls_hydrogen_treatment mixed
_refine_ls_matrix_type full
_refine_ls_number_parameters 443
_refine_ls_number_reflns 11072
_refine_ls_number_restraints 0
_refine_ls_restrained_S_all 1.049
_refine_ls_R_factor_all 0.0605
_refine_ls_R_factor_gt 0.0477
_refine_ls_shift/su_max 0.001
_refine_ls_shift/su_mean 0.000
_refine_ls_structure_factor_coef Fsqd
_refine_ls_weighting_details 'w=1/[\s^2^(Fo^2^)+(0.0901P)^2^] where P=(Fo^2^+2Fc^2^)/3'
_refine_ls_weighting_scheme calc
_refine_ls_wR_factor_gt 0.1262
_refine_ls_wR_factor_ref 0.1334
_reflns_Friedel_coverage 0.000
_reflns_number_gt 8943
_reflns_number_total 11072
_reflns_threshold_expression 'I > 2\s(I)'
_cod_data_source_file d2nr05670d2.cif
_cod_data_source_block am018
_cod_depositor_comments 'Adding full bibliography for 1568461--1568464.cif.'
_cod_database_code 1568463
_shelx_shelxl_version_number 2018/3
_shelx_space_group_comment
;
The symmetry employed for this shelxl refinement is uniquely defined
by the following loop, which should always be used as a source of
symmetry information in preference to the above space-group names.
They are only intended as comments.
;
_olex2_refinement_description
;
1. Fixed Uiso
 At 1.2 times of:
  All C(H) groups, All C(H,H) groups
 At 1.5 times of:
  All C(H,H,H) groups
2.a Ternary CH refined with riding coordinates:
 C19(H19), C22(H22), C25(H25), C28(H28), C31(H31), C34(H34)
2.b Secondary CH2 refined with riding coordinates:
 C37(H37A,H37B)
2.c Aromatic/amide H refined with riding coordinates:
 C3(H3), C4(H4), C6(H6), C7(H7), C9(H9), C12(H12), C13(H13), C15(H15), C16(H16)
2.d Idealised Me refined as rotating group:
 C1(H1A,H1B,H1C), C17(H17A,H17B,H17C), C20(H20A,H20B,H20C), C21(H21A,H21B,
 H21C), C23(H23A,H23B,H23C), C24(H24A,H24B,H24C), C26(H26A,H26B,H26C), C27(H27A,
 H27B,H27C), C29(H29A,H29B,H29C), C30(H30A,H30B,H30C), C32(H32A,H32B,H32C),
 C33(H33A,H33B,H33C), C35(H35A,H35B,H35C), C36(H36A,H36B,H36C)
;
_olex2_submission_special_instructions 'No special instructions were received'

loop_
_space_group_symop_operation_xyz
'x, y, z'
'-x, -y, -z'

loop_
_atom_site_label
_atom_site_type_symbol
_atom_site_fract_x
_atom_site_fract_y
_atom_site_fract_z
_atom_site_U_iso_or_equiv
_atom_site_adp_type
_atom_site_occupancy
_atom_site_site_symmetry_order
_atom_site_calc_flag
_atom_site_refinement_flags_posn
_atom_site_refinement_flags_adp
_atom_site_refinement_flags_occupancy
_atom_site_disorder_assembly
_atom_site_disorder_group
Ru1 Ru 0.65734(2) 0.39786(2) 0.21867(2) 0.02051(8) Uani 1 1 d . . . . .
H H 0.630(3) 0.463(3) 0.1368(18) 0.035(9) Uiso 1 1 d . . . . .
S1 S -0.10058(7) 0.81696(6) 0.37618(4) 0.02942(15) Uani 1 1 d . . . . .
S2 S 0.80828(7) 0.01534(6) 0.70997(4) 0.02767(14) Uani 1 1 d . . . . .
P1 P 0.76867(7) 0.55474(5) 0.20652(4) 0.02220(13) Uani 1 1 d . . . . .
P2 P 0.52794(7) 0.26971(5) 0.19888(4) 0.02173(13) Uani 1 1 d . . . . .
O1 O 0.47007(18) 0.48439(15) 0.26709(10) 0.0232(3) Uani 1 1 d . . . . .
O2 O 0.68446(18) 0.31017(15) 0.34202(10) 0.0235(4) Uani 1 1 d . . . . .
O3 O 0.9134(2) 0.28352(17) 0.14277(12) 0.0314(4) Uani 1 1 d . . . . .
C1 C -0.1658(3) 0.7842(3) 0.47912(19) 0.0405(7) Uani 1 1 d . . . . .
H1A H -0.247692 0.840223 0.487828 0.061 Uiso 1 1 calc R U . . .
H1B H -0.094782 0.786636 0.509981 0.061 Uiso 1 1 calc R U . . .
H1C H -0.190667 0.707718 0.495782 0.061 Uiso 1 1 calc R U . . .
C2 C 0.0482(3) 0.7130(2) 0.37145(15) 0.0244(5) Uani 1 1 d . . . . .
C3 C 0.1196(3) 0.7161(2) 0.29599(15) 0.0254(5) Uani 1 1 d . . . . .
H3 H 0.086027 0.771397 0.251047 0.031 Uiso 1 1 calc R U . . .
C4 C 0.2388(3) 0.6389(2) 0.28682(15) 0.0249(5) Uani 1 1 d . . . . .
H4 H 0.285473 0.641025 0.235345 0.030 Uiso 1 1 calc R U . . .
C5 C 0.2919(3) 0.5575(2) 0.35222(14) 0.0229(5) Uani 1 1 d . . . . .
C6 C 0.2185(3) 0.5550(2) 0.42605(16) 0.0276(5) Uani 1 1 d . . . . .
H6 H 0.251533 0.499408 0.471041 0.033 Uiso 1 1 calc R U . . .
C7 C 0.0983(3) 0.6311(2) 0.43616(16) 0.0285(5) Uani 1 1 d . . . . .
H7 H 0.050106 0.627012 0.487516 0.034 Uiso 1 1 calc R U . . .
C8 C 0.4246(3) 0.4790(2) 0.33939(15) 0.0224(5) Uani 1 1 d . . . . .
C9 C 0.4875(3) 0.4073(2) 0.40530(14) 0.0242(5) Uani 1 1 d . . . . .
H9 H 0.444124 0.414597 0.455788 0.029 Uiso 1 1 calc R U . . .
C10 C 0.6085(3) 0.3257(2) 0.40369(15) 0.0238(5) Uani 1 1 d . . . . .
C11 C 0.6548(3) 0.2496(2) 0.48022(14) 0.0231(5) Uani 1 1 d . . . . .
C12 C 0.7741(3) 0.1698(2) 0.47774(15) 0.0291(5) Uani 1 1 d . . . . .
H12 H 0.823277 0.165523 0.427790 0.035 Uiso 1 1 calc R U . . .
C13 C 0.8243(3) 0.0961(2) 0.54545(15) 0.0296(5) Uani 1 1 d . . . . .
H13 H 0.906379 0.042355 0.541412 0.036 Uiso 1 1 calc R U . . .
C14 C 0.7543(3) 0.1009(2) 0.61947(15) 0.0245(5) Uani 1 1 d . . . . .
C15 C 0.6337(3) 0.1804(2) 0.62279(16) 0.0297(5) Uani 1 1 d . . . . .
H15 H 0.584173 0.184207 0.672740 0.036 Uiso 1 1 calc R U . . .
C16 C 0.5849(3) 0.2534(2) 0.55511(15) 0.0285(5) Uani 1 1 d . . . . .
H16 H 0.502886 0.307120 0.559149 0.034 Uiso 1 1 calc R U . . .
C17 C 0.9519(3) -0.0847(2) 0.68182(17) 0.0316(6) Uani 1 1 d . . . . .
H17A H 1.024558 -0.043503 0.649195 0.047 Uiso 1 1 calc R U . . .
H17B H 0.921503 -0.127716 0.651592 0.047 Uiso 1 1 calc R U . . .
H17C H 0.987999 -0.137552 0.729312 0.047 Uiso 1 1 calc R U . . .
C18 C 0.8133(3) 0.3271(2) 0.17348(15) 0.0240(5) Uani 1 1 d . . . . .
C19 C 0.8752(3) 0.5458(2) 0.28472(15) 0.0276(5) Uani 1 1 d . . . . .
H19 H 0.925422 0.612359 0.266335 0.033 Uiso 1 1 calc R U . . .
C20 C 0.7884(3) 0.5524(3) 0.36340(15) 0.0325(6) Uani 1 1 d . . . . .
H20A H 0.739893 0.486891 0.383666 0.049 Uiso 1 1 calc R U . . .
H20B H 0.721039 0.623137 0.355368 0.049 Uiso 1 1 calc R U . . .
H20C H 0.848837 0.551508 0.401548 0.049 Uiso 1 1 calc R U . . .
C21 C 0.9833(3) 0.4374(3) 0.29608(17) 0.0353(6) Uani 1 1 d . . . . .
H21A H 1.040812 0.435560 0.335920 0.053 Uiso 1 1 calc R U . . .
H21B H 1.041489 0.436572 0.245895 0.053 Uiso 1 1 calc R U . . .
H21C H 0.937039 0.370486 0.313696 0.053 Uiso 1 1 calc R U . . .
C22 C 0.6418(3) 0.6877(2) 0.20633(16) 0.0273(5) Uani 1 1 d . . . . .
H22 H 0.579316 0.668854 0.256921 0.033 Uiso 1 1 calc R U . . .
C23 C 0.5473(3) 0.7208(2) 0.14100(18) 0.0342(6) Uani 1 1 d . . . . .
H23A H 0.596517 0.758767 0.090849 0.051 Uiso 1 1 calc R U . . .
H23B H 0.464502 0.772796 0.154639 0.051 Uiso 1 1 calc R U . . .
H23C H 0.520600 0.652075 0.135781 0.051 Uiso 1 1 calc R U . . .
C24 C 0.6984(3) 0.7928(2) 0.20805(19) 0.0360(6) Uani 1 1 d . . . . .
H24A H 0.764547 0.770046 0.246856 0.054 Uiso 1 1 calc R U . . .
H24B H 0.622099 0.849445 0.222753 0.054 Uiso 1 1 calc R U . . .
H24C H 0.744650 0.826013 0.155648 0.054 Uiso 1 1 calc R U . . .
C25 C 0.8983(3) 0.5790(2) 0.11666(14) 0.0256(5) Uani 1 1 d . . . . .
H25 H 0.962934 0.504829 0.121413 0.031 Uiso 1 1 calc R U . . .
C26 C 0.8383(3) 0.6023(3) 0.03947(16) 0.0431(8) Uani 1 1 d . . . . .
H26A H 0.779396 0.545922 0.044518 0.065 Uiso 1 1 calc R U . . .
H26B H 0.913430 0.597028 -0.003346 0.065 Uiso 1 1 calc R U . . .
H26C H 0.783253 0.679001 0.027558 0.065 Uiso 1 1 calc R U . . .
C27 C 0.9899(3) 0.6675(3) 0.10818(17) 0.0342(6) Uani 1 1 d . . . . .
H27A H 0.932534 0.743003 0.102784 0.051 Uiso 1 1 calc R U . . .
H27B H 1.057694 0.668842 0.061201 0.051 Uiso 1 1 calc R U . . .
H27C H 1.037943 0.647505 0.155122 0.051 Uiso 1 1 calc R U . . .
C28 C 0.4980(3) 0.1406(2) 0.27968(15) 0.0265(5) Uani 1 1 d . . . . .
H28 H 0.453686 0.092551 0.258218 0.032 Uiso 1 1 calc R U . . .
C29 C 0.6368(3) 0.0703(2) 0.30546(17) 0.0322(6) Uani 1 1 d . . . . .
H29A H 0.696262 0.051716 0.259599 0.048 Uiso 1 1 calc R U . . .
H29B H 0.620320 -0.000275 0.345517 0.048 Uiso 1 1 calc R U . . .
H29C H 0.681908 0.114905 0.327660 0.048 Uiso 1 1 calc R U . . .
C30 C 0.4010(3) 0.1678(2) 0.35096(15) 0.0298(5) Uani 1 1 d . . . . .
H30A H 0.441874 0.214834 0.373348 0.045 Uiso 1 1 calc R U . . .
H30B H 0.387337 0.096524 0.391063 0.045 Uiso 1 1 calc R U . . .
H30C H 0.311859 0.209259 0.333996 0.045 Uiso 1 1 calc R U . . .
C31 C 0.3498(3) 0.3419(2) 0.18002(16) 0.0252(5) Uani 1 1 d . . . . .
H31 H 0.303936 0.359435 0.230573 0.030 Uiso 1 1 calc R U . . .
C32 C 0.2606(3) 0.2691(2) 0.16141(18) 0.0319(6) Uani 1 1 d . . . . .
H32A H 0.292554 0.258793 0.108428 0.048 Uiso 1 1 calc R U . . .
H32B H 0.164202 0.307374 0.163541 0.048 Uiso 1 1 calc R U . . .
H32C H 0.267705 0.194533 0.200333 0.048 Uiso 1 1 calc R U . . .
C33 C 0.3433(3) 0.4578(2) 0.11718(17) 0.0325(6) Uani 1 1 d . . . . .
H33A H 0.395581 0.506115 0.131284 0.049 Uiso 1 1 calc R U . . .
H33B H 0.246969 0.495226 0.114804 0.049 Uiso 1 1 calc R U . . .
H33C H 0.383382 0.445543 0.065514 0.049 Uiso 1 1 calc R U . . .
C34 C 0.6132(3) 0.2052(2) 0.11659(15) 0.0273(5) Uani 1 1 d . . . . .
H34 H 0.708638 0.170749 0.130178 0.033 Uiso 1 1 calc R U . . .
C35 C 0.6330(3) 0.2936(3) 0.03698(16) 0.0354(6) Uani 1 1 d . . . . .
H35A H 0.543896 0.323151 0.016263 0.053 Uiso 1 1 calc R U . . .
H35B H 0.697338 0.257691 -0.000315 0.053 Uiso 1 1 calc R U . . .
H35C H 0.670364 0.356421 0.044020 0.053 Uiso 1 1 calc R U . . .
C36 C 0.5534(3) 0.1072(3) 0.10581(18) 0.0372(7) Uani 1 1 d . . . . .
H36A H 0.535836 0.052874 0.157290 0.056 Uiso 1 1 calc R U . . .
H36B H 0.619535 0.068318 0.070774 0.056 Uiso 1 1 calc R U . . .
H36C H 0.466809 0.137770 0.082484 0.056 Uiso 1 1 calc R U . . .
Cl1 Cl 0.94992(10) -0.01528(8) 0.13431(7) 0.0574(2) Uani 1 1 d . . . . .
Cl2 Cl 1.22819(14) 0.00882(17) 0.05870(10) 0.1044(5) Uani 1 1 d . . . . .
C37 C 1.0661(6) 0.0739(4) 0.0822(3) 0.0905(19) Uani 1 1 d . . . . .
H37A H 1.029176 0.121174 0.032724 0.109 Uiso 1 1 calc R U . . .
H37B H 1.071416 0.126093 0.113834 0.109 Uiso 1 1 calc R U . . .

loop_
_atom_site_aniso_label
_atom_site_aniso_U_11
_atom_site_aniso_U_22
_atom_site_aniso_U_33
_atom_site_aniso_U_23
_atom_site_aniso_U_13
_atom_site_aniso_U_12
Ru1 0.01858(11) 0.02357(11) 0.02004(11) -0.00577(8) -0.00347(7) -0.00406(7)
S1 0.0239(3) 0.0288(3) 0.0354(3) -0.0108(3) -0.0038(3) -0.0005(2)
S2 0.0288(3) 0.0280(3) 0.0248(3) -0.0025(3) -0.0069(2) -0.0051(3)
P1 0.0213(3) 0.0249(3) 0.0215(3) -0.0061(2) -0.0036(2) -0.0057(2)
P2 0.0208(3) 0.0231(3) 0.0219(3) -0.0051(2) -0.0045(2) -0.0048(2)
O1 0.0193(8) 0.0279(9) 0.0229(8) -0.0077(7) -0.0026(6) -0.0033(7)
O2 0.0213(8) 0.0286(9) 0.0205(8) -0.0057(7) -0.0046(6) -0.0032(7)
O3 0.0239(9) 0.0359(10) 0.0357(10) -0.0137(9) -0.0005(8) -0.0044(8)
C1 0.0333(16) 0.0391(16) 0.0421(17) -0.0115(14) 0.0058(13) 0.0018(13)
C2 0.0196(11) 0.0258(12) 0.0300(12) -0.0094(10) -0.0046(9) -0.0043(9)
C3 0.0268(12) 0.0247(12) 0.0260(12) -0.0067(10) -0.0082(10) -0.0028(10)
C4 0.0253(12) 0.0263(12) 0.0244(11) -0.0070(10) -0.0045(9) -0.0053(10)
C5 0.0213(11) 0.0254(12) 0.0247(11) -0.0093(10) -0.0038(9) -0.0057(9)
C6 0.0261(13) 0.0284(13) 0.0266(12) -0.0054(10) -0.0045(10) -0.0026(10)
C7 0.0262(13) 0.0337(14) 0.0259(12) -0.0101(11) -0.0011(10) -0.0043(10)
C8 0.0211(11) 0.0239(11) 0.0251(11) -0.0080(9) -0.0035(9) -0.0073(9)
C9 0.0234(12) 0.0284(12) 0.0207(11) -0.0071(10) -0.0024(9) -0.0035(10)
C10 0.0218(12) 0.0266(12) 0.0258(11) -0.0076(10) -0.0054(9) -0.0070(9)
C11 0.0232(12) 0.0247(12) 0.0224(11) -0.0051(9) -0.0050(9) -0.0061(9)
C12 0.0276(13) 0.0343(14) 0.0239(12) -0.0089(11) -0.0024(10) -0.0009(11)
C13 0.0280(13) 0.0323(13) 0.0259(12) -0.0084(11) -0.0043(10) 0.0027(11)
C14 0.0259(12) 0.0243(12) 0.0247(11) -0.0044(10) -0.0059(9) -0.0077(10)
C15 0.0284(13) 0.0343(14) 0.0233(12) -0.0062(11) 0.0005(10) -0.0037(11)
C16 0.0256(13) 0.0323(13) 0.0254(12) -0.0077(11) -0.0041(10) 0.0008(10)
C17 0.0305(14) 0.0270(13) 0.0343(14) -0.0034(11) -0.0083(11) -0.0012(11)
C18 0.0240(12) 0.0252(12) 0.0255(11) -0.0072(10) -0.0063(9) -0.0070(9)
C19 0.0289(13) 0.0326(13) 0.0237(11) -0.0062(10) -0.0031(10) -0.0125(11)
C20 0.0387(15) 0.0394(15) 0.0246(12) -0.0093(11) -0.0036(11) -0.0173(12)
C21 0.0315(15) 0.0433(16) 0.0309(14) -0.0073(12) -0.0121(11) -0.0028(12)
C22 0.0265(13) 0.0253(12) 0.0299(13) -0.0076(10) -0.0021(10) -0.0046(10)
C23 0.0322(15) 0.0284(13) 0.0404(15) -0.0061(12) -0.0090(12) -0.0022(11)
C24 0.0354(15) 0.0269(13) 0.0484(17) -0.0138(13) -0.0025(13) -0.0075(11)
C25 0.0248(12) 0.0302(13) 0.0216(11) -0.0048(10) -0.0017(9) -0.0082(10)
C26 0.0371(16) 0.072(2) 0.0217(13) -0.0080(14) -0.0011(11) -0.0207(16)
C27 0.0343(15) 0.0375(15) 0.0323(14) -0.0101(12) 0.0065(11) -0.0165(12)
C28 0.0275(13) 0.0258(12) 0.0273(12) -0.0058(10) -0.0060(10) -0.0063(10)
C29 0.0349(15) 0.0262(13) 0.0327(14) -0.0013(11) -0.0110(11) -0.0022(11)
C30 0.0289(13) 0.0361(14) 0.0248(12) -0.0059(11) -0.0028(10) -0.0099(11)
C31 0.0190(11) 0.0270(12) 0.0298(12) -0.0056(10) -0.0067(9) -0.0039(9)
C32 0.0271(13) 0.0299(13) 0.0404(15) -0.0041(12) -0.0119(11) -0.0098(11)
C33 0.0322(14) 0.0283(13) 0.0363(14) -0.0025(11) -0.0124(12) -0.0050(11)
C34 0.0290(13) 0.0281(13) 0.0269(12) -0.0098(10) -0.0032(10) -0.0061(10)
C35 0.0426(17) 0.0408(16) 0.0251(13) -0.0099(12) -0.0010(11) -0.0126(13)
C36 0.0439(17) 0.0359(15) 0.0382(15) -0.0174(13) -0.0001(13) -0.0138(13)
Cl1 0.0440(5) 0.0484(5) 0.0744(6) -0.0058(5) -0.0083(4) -0.0098(4)
Cl2 0.0550(7) 0.1737(16) 0.1090(11) -0.0851(11) 0.0217(7) -0.0309(9)
C37 0.090(4) 0.050(2) 0.107(4) -0.019(3) 0.054(3) -0.016(2)

loop_
_atom_type_symbol
_atom_type_description
_atom_type_scat_dispersion_real
_atom_type_scat_dispersion_imag
_atom_type_scat_source
C C 0.0033 0.0016 'International Tables Vol C Tables 4.2.6.8 and 6.1.1.4'
H H 0.0000 0.0000 'International Tables Vol C Tables 4.2.6.8 and 6.1.1.4'
Cl Cl 0.1484 0.1585 'International Tables Vol C Tables 4.2.6.8 and 6.1.1.4'
O O 0.0106 0.0060 'International Tables Vol C Tables 4.2.6.8 and 6.1.1.4'
P P 0.1023 0.0942 'International Tables Vol C Tables 4.2.6.8 and 6.1.1.4'
Ru Ru -1.2594 0.8363 'International Tables Vol C Tables 4.2.6.8 and 6.1.1.4'
S S 0.1246 0.1234 'International Tables Vol C Tables 4.2.6.8 and 6.1.1.4'

loop_
_exptl_crystal_face_index_h
_exptl_crystal_face_index_k
_exptl_crystal_face_index_l
_exptl_crystal_face_perp_dist
30 -10 21 0.0431
-29 13 -30 0.0340
5 -24 -30 0.0911
-7 19 30 0.0814
4 1 -30 0.1128
1 0 30 0.0695

loop_
_geom_angle_atom_site_label_1
_geom_angle_atom_site_label_2
_geom_angle_atom_site_label_3
_geom_angle
_geom_angle_site_symmetry_1
_geom_angle_site_symmetry_3
_geom_angle_publ_flag
P1 Ru1 H 81.7(12) . . ?
P1 Ru1 P2 165.23(2) . . ?
P2 Ru1 H 83.6(12) . . ?
O1 Ru1 H 91.6(13) . . ?
O1 Ru1 P1 90.14(5) . . ?
O1 Ru1 P2 88.52(5) . . ?
O1 Ru1 O2 84.49(7) . . ?
O2 Ru1 H 176.1(13) . . ?
O2 Ru1 P1 97.84(5) . . ?
O2 Ru1 P2 96.68(5) . . ?
C18 Ru1 H 85.9(13) . . ?
C18 Ru1 P1 90.05(8) . . ?
C18 Ru1 P2 90.67(8) . . ?
C18 Ru1 O1 177.50(9) . . ?
C18 Ru1 O2 97.96(9) . . ?
C2 S1 C1 103.67(14) . . ?
C14 S2 C17 103.80(13) . . ?
C19 P1 Ru1 118.29(9) . . ?
C19 P1 C22 102.89(12) . . ?
C19 P1 C25 100.98(12) . . ?
C22 P1 Ru1 111.59(8) . . ?
C22 P1 C25 110.05(12) . . ?
C25 P1 Ru1 112.17(9) . . ?
C28 P2 Ru1 119.21(8) . . ?
C28 P2 C31 102.54(12) . . ?
C28 P2 C34 101.24(12) . . ?
C31 P2 Ru1 110.91(8) . . ?
C31 P2 C34 110.03(12) . . ?
C34 P2 Ru1 112.09(9) . . ?
C8 O1 Ru1 129.08(16) . . ?
C10 O2 Ru1 128.54(16) . . ?
S1 C1 H1A 109.5 . . ?
S1 C1 H1B 109.5 . . ?
S1 C1 H1C 109.5 . . ?
H1A C1 H1B 109.5 . . ?
H1A C1 H1C 109.5 . . ?
H1B C1 H1C 109.5 . . ?
C3 C2 S1 116.25(19) . . ?
C7 C2 S1 124.8(2) . . ?
C7 C2 C3 119.0(2) . . ?
C2 C3 H3 119.9 . . ?
C4 C3 C2 120.2(2) . . ?
C4 C3 H3 119.9 . . ?
C3 C4 H4 119.4 . . ?
C3 C4 C5 121.1(2) . . ?
C5 C4 H4 119.4 . . ?
C4 C5 C8 119.0(2) . . ?
C6 C5 C4 117.6(2) . . ?
C6 C5 C8 123.4(2) . . ?
C5 C6 H6 119.0 . . ?
C7 C6 C5 121.9(2) . . ?
C7 C6 H6 119.0 . . ?
C2 C7 C6 120.1(3) . . ?
C2 C7 H7 120.0 . . ?
C6 C7 H7 120.0 . . ?
O1 C8 C5 114.9(2) . . ?
O1 C8 C9 125.9(2) . . ?
C9 C8 C5 119.2(2) . . ?
C8 C9 H9 116.8 . . ?
C8 C9 C10 126.3(2) . . ?
C10 C9 H9 116.8 . . ?
O2 C10 C9 125.3(2) . . ?
O2 C10 C11 115.5(2) . . ?
C9 C10 C11 119.2(2) . . ?
C12 C11 C10 118.6(2) . . ?
C12 C11 C16 117.1(2) . . ?
C16 C11 C10 124.3(2) . . ?
C11 C12 H12 118.8 . . ?
C13 C12 C11 122.4(3) . . ?
C13 C12 H12 118.8 . . ?
C12 C13 H13 120.1 . . ?
C12 C13 C14 119.9(3) . . ?
C14 C13 H13 120.1 . . ?
C13 C14 S2 124.8(2) . . ?
C13 C14 C15 118.2(2) . . ?
C15 C14 S2 117.0(2) . . ?
C14 C15 H15 119.3 . . ?
C16 C15 C14 121.3(3) . . ?
C16 C15 H15 119.3 . . ?
C11 C16 H16 119.5 . . ?
C15 C16 C11 120.9(3) . . ?
C15 C16 H16 119.5 . . ?
S2 C17 H17A 109.5 . . ?
S2 C17 H17B 109.5 . . ?
S2 C17 H17C 109.5 . . ?
H17A C17 H17B 109.5 . . ?
H17A C17 H17C 109.5 . . ?
H17B C17 H17C 109.5 . . ?
O3 C18 Ru1 178.4(2) . . ?
P1 C19 H19 107.6 . . ?
C20 C19 P1 112.76(19) . . ?
C20 C19 H19 107.6 . . ?
C21 C19 P1 110.57(19) . . ?
C21 C19 H19 107.6 . . ?
C21 C19 C20 110.5(2) . . ?
C19 C20 H20A 109.5 . . ?
C19 C20 H20B 109.5 . . ?
C19 C20 H20C 109.5 . . ?
H20A C20 H20B 109.5 . . ?
H20A C20 H20C 109.5 . . ?
H20B C20 H20C 109.5 . . ?
C19 C21 H21A 109.5 . . ?
C19 C21 H21B 109.5 . . ?
C19 C21 H21C 109.5 . . ?
H21A C21 H21B 109.5 . . ?
H21A C21 H21C 109.5 . . ?
H21B C21 H21C 109.5 . . ?
P1 C22 H22 105.1 . . ?
C23 C22 P1 113.50(19) . . ?
C23 C22 H22 105.1 . . ?
C23 C22 C24 109.8(2) . . ?
C24 C22 P1 117.1(2) . . ?
C24 C22 H22 105.1 . . ?
C22 C23 H23A 109.5 . . ?
C22 C23 H23B 109.5 . . ?
C22 C23 H23C 109.5 . . ?
H23A C23 H23B 109.5 . . ?
H23A C23 H23C 109.5 . . ?
H23B C23 H23C 109.5 . . ?
C22 C24 H24A 109.5 . . ?
C22 C24 H24B 109.5 . . ?
C22 C24 H24C 109.5 . . ?
H24A C24 H24B 109.5 . . ?
H24A C24 H24C 109.5 . . ?
H24B C24 H24C 109.5 . . ?
P1 C25 H25 105.3 . . ?
C26 C25 P1 114.00(19) . . ?
C26 C25 H25 105.3 . . ?
C26 C25 C27 109.0(2) . . ?
C27 C25 P1 116.87(19) . . ?
C27 C25 H25 105.3 . . ?
C25 C26 H26A 109.5 . . ?
C25 C26 H26B 109.5 . . ?
C25 C26 H26C 109.5 . . ?
H26A C26 H26B 109.5 . . ?
H26A C26 H26C 109.5 . . ?
H26B C26 H26C 109.5 . . ?
C25 C27 H27A 109.5 . . ?
C25 C27 H27B 109.5 . . ?
C25 C27 H27C 109.5 . . ?
H27A C27 H27B 109.5 . . ?
H27A C27 H27C 109.5 . . ?
H27B C27 H27C 109.5 . . ?
P2 C28 H28 107.6 . . ?
C29 C28 P2 110.07(19) . . ?
C29 C28 H28 107.6 . . ?
C30 C28 P2 113.13(19) . . ?
C30 C28 H28 107.6 . . ?
C30 C28 C29 110.5(2) . . ?
C28 C29 H29A 109.5 . . ?
C28 C29 H29B 109.5 . . ?
C28 C29 H29C 109.5 . . ?
H29A C29 H29B 109.5 . . ?
H29A C29 H29C 109.5 . . ?
H29B C29 H29C 109.5 . . ?
C28 C30 H30A 109.5 . . ?
C28 C30 H30B 109.5 . . ?
C28 C30 H30C 109.5 . . ?
H30A C30 H30B 109.5 . . ?
H30A C30 H30C 109.5 . . ?
H30B C30 H30C 109.5 . . ?
P2 C31 H31 105.8 . . ?
C32 C31 P2 115.15(19) . . ?
C32 C31 H31 105.8 . . ?
C32 C31 C33 109.7(2) . . ?
C33 C31 P2 113.78(18) . . ?
C33 C31 H31 105.8 . . ?
C31 C32 H32A 109.5 . . ?
C31 C32 H32B 109.5 . . ?
C31 C32 H32C 109.5 . . ?
H32A C32 H32B 109.5 . . ?
H32A C32 H32C 109.5 . . ?
H32B C32 H32C 109.5 . . ?
C31 C33 H33A 109.5 . . ?
C31 C33 H33B 109.5 . . ?
C31 C33 H33C 109.5 . . ?
H33A C33 H33B 109.5 . . ?
H33A C33 H33C 109.5 . . ?
H33B C33 H33C 109.5 . . ?
P2 C34 H34 105.0 . . ?
C35 C34 P2 113.35(19) . . ?
C35 C34 H34 105.0 . . ?
C35 C34 C36 109.5(2) . . ?
C36 C34 P2 117.6(2) . . ?
C36 C34 H34 105.0 . . ?
C34 C35 H35A 109.5 . . ?
C34 C35 H35B 109.5 . . ?
C34 C35 H35C 109.5 . . ?
H35A C35 H35B 109.5 . . ?
H35A C35 H35C 109.5 . . ?
H35B C35 H35C 109.5 . . ?
C34 C36 H36A 109.5 . . ?
C34 C36 H36B 109.5 . . ?
C34 C36 H36C 109.5 . . ?
H36A C36 H36B 109.5 . . ?
H36A C36 H36C 109.5 . . ?
H36B C36 H36C 109.5 . . ?
Cl1 C37 H37A 108.3 . . ?
Cl1 C37 H37B 108.3 . . ?
Cl2 C37 Cl1 116.0(3) . . ?
Cl2 C37 H37A 108.3 . . ?
Cl2 C37 H37B 108.3 . . ?
H37A C37 H37B 107.4 . . ?

loop_
_geom_bond_atom_site_label_1
_geom_bond_atom_site_label_2
_geom_bond_distance
_geom_bond_site_symmetry_2
_geom_bond_publ_flag
Ru1 H 1.49(3) . ?
Ru1 P1 2.3780(7) . ?
Ru1 P2 2.3814(6) . ?
Ru1 O1 2.1319(18) . ?
Ru1 O2 2.1864(17) . ?
Ru1 C18 1.805(3) . ?
S1 C1 1.794(3) . ?
S1 C2 1.762(3) . ?
S2 C14 1.757(3) . ?
S2 C17 1.797(3) . ?
P1 C19 1.860(3) . ?
P1 C22 1.862(3) . ?
P1 C25 1.869(3) . ?
P2 C28 1.855(3) . ?
P2 C31 1.857(3) . ?
P2 C34 1.869(3) . ?
O1 C8 1.277(3) . ?
O2 C10 1.263(3) . ?
O3 C18 1.162(3) . ?
C1 H1A 0.9800 . ?
C1 H1B 0.9800 . ?
C1 H1C 0.9800 . ?
C2 C3 1.403(4) . ?
C2 C7 1.386(4) . ?
C3 H3 0.9500 . ?
C3 C4 1.383(4) . ?
C4 H4 0.9500 . ?
C4 C5 1.402(3) . ?
C5 C6 1.386(4) . ?
C5 C8 1.499(3) . ?
C6 H6 0.9500 . ?
C6 C7 1.386(4) . ?
C7 H7 0.9500 . ?
C8 C9 1.407(3) . ?
C9 H9 0.9500 . ?
C9 C10 1.409(4) . ?
C10 C11 1.501(3) . ?
C11 C12 1.386(4) . ?
C11 C16 1.404(4) . ?
C12 H12 0.9500 . ?
C12 C13 1.386(4) . ?
C13 H13 0.9500 . ?
C13 C14 1.394(4) . ?
C14 C15 1.394(4) . ?
C15 H15 0.9500 . ?
C15 C16 1.377(4) . ?
C16 H16 0.9500 . ?
C17 H17A 0.9800 . ?
C17 H17B 0.9800 . ?
C17 H17C 0.9800 . ?
C19 H19 1.0000 . ?
C19 C20 1.530(4) . ?
C19 C21 1.528(4) . ?
C20 H20A 0.9800 . ?
C20 H20B 0.9800 . ?
C20 H20C 0.9800 . ?
C21 H21A 0.9800 . ?
C21 H21B 0.9800 . ?
C21 H21C 0.9800 . ?
C22 H22 1.0000 . ?
C22 C23 1.534(4) . ?
C22 C24 1.537(4) . ?
C23 H23A 0.9800 . ?
C23 H23B 0.9800 . ?
C23 H23C 0.9800 . ?
C24 H24A 0.9800 . ?
C24 H24B 0.9800 . ?
C24 H24C 0.9800 . ?
C25 H25 1.0000 . ?
C25 C26 1.523(4) . ?
C25 C27 1.530(4) . ?
C26 H26A 0.9800 . ?
C26 H26B 0.9800 . ?
C26 H26C 0.9800 . ?
C27 H27A 0.9800 . ?
C27 H27B 0.9800 . ?
C27 H27C 0.9800 . ?
C28 H28 1.0000 . ?
C28 C29 1.542(4) . ?
C28 C30 1.535(4) . ?
C29 H29A 0.9800 . ?
C29 H29B 0.9800 . ?
C29 H29C 0.9800 . ?
C30 H30A 0.9800 . ?
C30 H30B 0.9800 . ?
C30 H30C 0.9800 . ?
C31 H31 1.0000 . ?
C31 C32 1.528(3) . ?
C31 C33 1.542(4) . ?
C32 H32A 0.9800 . ?
C32 H32B 0.9800 . ?
C32 H32C 0.9800 . ?
C33 H33A 0.9800 . ?
C33 H33B 0.9800 . ?
C33 H33C 0.9800 . ?
C34 H34 1.0000 . ?
C34 C35 1.530(4) . ?
C34 C36 1.535(4) . ?
C35 H35A 0.9800 . ?
C35 H35B 0.9800 . ?
C35 H35C 0.9800 . ?
C36 H36A 0.9800 . ?
C36 H36B 0.9800 . ?
C36 H36C 0.9800 . ?
Cl1 C37 1.730(4) . ?
Cl2 C37 1.693(5) . ?
C37 H37A 0.9900 . ?
C37 H37B 0.9900 . ?

loop_
_geom_torsion_atom_site_label_1
_geom_torsion_atom_site_label_2
_geom_torsion_atom_site_label_3
_geom_torsion_atom_site_label_4
_geom_torsion
_geom_torsion_site_symmetry_1
_geom_torsion_site_symmetry_2
_geom_torsion_site_symmetry_3
_geom_torsion_site_symmetry_4
_geom_torsion_publ_flag
Ru1 P1 C19 C20 -70.1(2) . . . . ?
Ru1 P1 C19 C21 54.1(2) . . . . ?
Ru1 P1 C22 C23 -57.0(2) . . . . ?
Ru1 P1 C22 C24 173.42(19) . . . . ?
Ru1 P1 C25 C26 59.0(2) . . . . ?
Ru1 P1 C25 C27 -172.28(18) . . . . ?
Ru1 P2 C28 C29 -55.4(2) . . . . ?
Ru1 P2 C28 C30 68.8(2) . . . . ?
Ru1 P2 C31 C32 176.36(17) . . . . ?
Ru1 P2 C31 C33 48.4(2) . . . . ?
Ru1 P2 C34 C35 -59.9(2) . . . . ?
Ru1 P2 C34 C36 170.55(19) . . . . ?
Ru1 O1 C8 C5 176.35(14) . . . . ?
Ru1 O1 C8 C9 -3.8(4) . . . . ?
Ru1 O2 C10 C9 -1.1(4) . . . . ?
Ru1 O2 C10 C11 179.03(14) . . . . ?
S1 C2 C3 C4 178.95(19) . . . . ?
S1 C2 C7 C6 -178.3(2) . . . . ?
S2 C14 C15 C16 178.2(2) . . . . ?
O1 C8 C9 C10 -2.6(4) . . . . ?
O2 C10 C11 C12 -0.1(3) . . . . ?
O2 C10 C11 C16 180.0(2) . . . . ?
C1 S1 C2 C3 178.2(2) . . . . ?
C1 S1 C2 C7 -2.3(3) . . . . ?
C2 C3 C4 C5 -1.0(4) . . . . ?
C3 C2 C7 C6 1.1(4) . . . . ?
C3 C4 C5 C6 2.0(4) . . . . ?
C3 C4 C5 C8 -177.5(2) . . . . ?
C4 C5 C6 C7 -1.4(4) . . . . ?
C4 C5 C8 O1 -8.2(3) . . . . ?
C4 C5 C8 C9 172.0(2) . . . . ?
C5 C6 C7 C2 -0.1(4) . . . . ?
C5 C8 C9 C10 177.3(2) . . . . ?
C6 C5 C8 O1 172.4(2) . . . . ?
C6 C5 C8 C9 -7.4(4) . . . . ?
C7 C2 C3 C4 -0.6(4) . . . . ?
C8 C5 C6 C7 178.0(2) . . . . ?
C8 C9 C10 O2 5.2(4) . . . . ?
C8 C9 C10 C11 -175.0(2) . . . . ?
C9 C10 C11 C12 -179.9(2) . . . . ?
C9 C10 C11 C16 0.1(4) . . . . ?
C10 C11 C12 C13 -180.0(2) . . . . ?
C10 C11 C16 C15 179.8(2) . . . . ?
C11 C12 C13 C14 -0.2(4) . . . . ?
C12 C11 C16 C15 -0.2(4) . . . . ?
C12 C13 C14 S2 -178.3(2) . . . . ?
C12 C13 C14 C15 0.5(4) . . . . ?
C13 C14 C15 C16 -0.6(4) . . . . ?
C14 C15 C16 C11 0.5(4) . . . . ?
C16 C11 C12 C13 0.0(4) . . . . ?
C17 S2 C14 C13 -7.5(3) . . . . ?
C17 S2 C14 C15 173.6(2) . . . . ?
C19 P1 C22 C23 175.12(19) . . . . ?
C19 P1 C22 C24 45.6(2) . . . . ?
C19 P1 C25 C26 -174.1(2) . . . . ?
C19 P1 C25 C27 -45.4(2) . . . . ?
C22 P1 C19 C20 53.4(2) . . . . ?
C22 P1 C19 C21 177.63(19) . . . . ?
C22 P1 C25 C26 -65.9(2) . . . . ?
C22 P1 C25 C27 62.8(2) . . . . ?
C25 P1 C19 C20 167.2(2) . . . . ?
C25 P1 C19 C21 -68.6(2) . . . . ?
C25 P1 C22 C23 68.2(2) . . . . ?
C25 P1 C22 C24 -61.4(2) . . . . ?
C28 P2 C31 C32 -55.3(2) . . . . ?
C28 P2 C31 C33 176.8(2) . . . . ?
C28 P2 C34 C35 171.9(2) . . . . ?
C28 P2 C34 C36 42.4(2) . . . . ?
C31 P2 C28 C29 -178.32(19) . . . . ?
C31 P2 C28 C30 -54.1(2) . . . . ?
C31 P2 C34 C35 64.0(2) . . . . ?
C31 P2 C34 C36 -65.5(2) . . . . ?
C34 P2 C28 C29 68.0(2) . . . . ?
C34 P2 C28 C30 -167.81(19) . . . . ?
C34 P2 C31 C32 51.8(2) . . . . ?
C34 P2 C31 C33 -76.1(2) . . . . ?
